data_7046346
loop_
_publ_author_name
'Navarro-S\'anchez, Jos\'e'
'Mullor-Ru\'iz, Ismael'
'Popescu, Catalin'
'Santamar\'ia-P\'erez, David'
'Segura, Alfredo'
'Errandonea, Daniel'
'Gonz\'alez-Platas, Javier'
'Mart\'i-Gastaldo, Carlos'

_publ_section_title
;
 Peptide metal-organic frameworks under pressure: flexible linkers for
 cooperative compression.
;
_journal_issue 31
_journal_name_full 'Dalton transactions (Cambridge, England : 2003)'
_journal_page_first 10654
_journal_page_last 10659
_journal_paper_doi 10.1039/c8dt01765d
_journal_volume 47
_journal_year 2018
_chemical_formula_moiety 'C22 H26 N4 O8 Zn'
_chemical_formula_sum 'C22 H26 N4 O8 Zn'
_chemical_formula_weight 539.84
_space_group_crystal_system monoclinic
_space_group_IT_number 5
_space_group_name_Hall 'I 2y'
_space_group_name_H-M_alt 'I 1 2 1'
_symmetry_space_group_name_Hall 'I 2y'
_symmetry_space_group_name_H-M 'I 1 2 1'
_atom_sites_solution_hydrogens geom
_atom_sites_solution_primary dual
_audit_creation_date 2017-08-02
_audit_creation_method
;
Olex2 1.2
(compiled 2017.07.20 svn.r3457 for OlexSys, GUI svn.r5370)
;
_audit_update_record
;
2017-11-29 deposited with the CCDC.
2018-05-11 downloaded from the CCDC.
;
_cell_angle_alpha 90
_cell_angle_beta 98.046(18)
_cell_angle_gamma 90
_cell_formula_units_Z 2
_cell_length_a 7.4416(6)
_cell_length_b 5.4166(4)
_cell_length_c 26.503(17)
_cell_measurement_reflns_used 498
_cell_measurement_temperature 298(1)
_cell_measurement_theta_max 10.8930
_cell_measurement_theta_min 2.0890
_cell_volume 1057.8(7)
_computing_cell_refinement 'CrysAlisPro 1.171.38.46 (Rigaku OD, 2015)'
_computing_data_collection 'CrysAlisPro 1.171.38.46 (Rigaku OD, 2015)'
_computing_data_reduction 'CrysAlisPro 1.171.38.46 (Rigaku OD, 2015)'
_computing_molecular_graphics 'Olex2 (Dolomanov et al., 2009)'
_computing_publication_material 'Olex2 (Dolomanov et al., 2009)'
_computing_structure_refinement 'ShelXL (Sheldrick, 2015)'
_computing_structure_solution 'ShelXT (Sheldrick, 2015)'
_diffrn_ambient_pressure 510000(40000)
_diffrn_ambient_temperature 298(1)
_diffrn_detector 'CCD plate'
_diffrn_measured_fraction_theta_full 0.363
_diffrn_measured_fraction_theta_max 0.363
_diffrn_measurement_details
;
List of Runs (angles in degrees, time in seconds):

  # Type    Start    End  Width  t~exp~   \w     \q     \k     \f   Frames
#--------------------------------------------------------------------------
  1  \f    -23.20  14.00   0.20    0.50   0.00   0.00   0.00    --   186
;
_diffrn_measurement_device 'abstract diffractometer'
_diffrn_measurement_device_type 'esperanto-CrysAlisPro-abstract goniometer imported esperanto images'
_diffrn_measurement_method '\f scans'
_diffrn_orient_matrix_type 'CrysAlisPro convention (1999,Acta A55,543-557)'
_diffrn_orient_matrix_UB_11 0.0057468000
_diffrn_orient_matrix_UB_12 -0.0000177000
_diffrn_orient_matrix_UB_13 0.0121441000
_diffrn_orient_matrix_UB_21 0.0368343000
_diffrn_orient_matrix_UB_22 -0.0299612000
_diffrn_orient_matrix_UB_23 0.0000675000
_diffrn_orient_matrix_UB_31 0.0218436000
_diffrn_orient_matrix_UB_32 0.0505736000
_diffrn_orient_matrix_UB_33 0.0000331000
_diffrn_radiation_monochromator synchrotron
_diffrn_radiation_probe x-ray
_diffrn_radiation_type synchrotron
_diffrn_radiation_wavelength 0.3185
_diffrn_reflns_av_R_equivalents 0.0286
_diffrn_reflns_av_unetI/netI 0.0439
_diffrn_reflns_Laue_measured_fraction_full 0.363
_diffrn_reflns_Laue_measured_fraction_max 0.363
_diffrn_reflns_limit_h_max 8
_diffrn_reflns_limit_h_min -8
_diffrn_reflns_limit_k_max 6
_diffrn_reflns_limit_k_min -6
_diffrn_reflns_limit_l_max 15
_diffrn_reflns_limit_l_min -6
_diffrn_reflns_number 675
_diffrn_reflns_point_group_measured_fraction_full 0.305
_diffrn_reflns_point_group_measured_fraction_max 0.305
_diffrn_reflns_theta_full 10.927
_diffrn_reflns_theta_max 10.927
_diffrn_reflns_theta_min 2.091
_diffrn_source synchrotron
_exptl_absorpt_coefficient_mu 0.651
_exptl_absorpt_correction_T_max 1.00000
_exptl_absorpt_correction_T_min 0.05635
_exptl_absorpt_correction_type multi-scan
_exptl_absorpt_process_details
;
CrysAlisPro 1.171.38.46 (Rigaku Oxford Diffraction, 2015)
Empirical absorption correction using spherical harmonics,
 implemented in SCALE3 ABSPACK scaling algorithm.
;
_exptl_crystal_colour colourless
_exptl_crystal_colour_primary colourless
_exptl_crystal_density_diffrn 1.695
_exptl_crystal_description plate
_exptl_crystal_F_000 560
_exptl_crystal_size_max 0.082
_exptl_crystal_size_mid 0.071
_exptl_crystal_size_min 0.021
_refine_diff_density_max 0.371
_refine_diff_density_min -0.414
_refine_diff_density_rms 0.083
_refine_ls_abs_structure_details
;
 Classical Flack method preferred over Parsons because s.u. lower.
;
_refine_ls_abs_structure_Flack 0.56(13)
_refine_ls_extinction_method none
_refine_ls_goodness_of_fit_ref 1.053
_refine_ls_hydrogen_treatment constr
_refine_ls_matrix_type full
_refine_ls_number_parameters 60
_refine_ls_number_reflns 571
_refine_ls_number_restraints 1
_refine_ls_restrained_S_all 1.052
_refine_ls_R_factor_all 0.0870
_refine_ls_R_factor_gt 0.0794
_refine_ls_shift/su_max 0.000
_refine_ls_shift/su_mean 0.000
_refine_ls_structure_factor_coef Fsqd
_refine_ls_weighting_details 'w=1/[\s^2^(Fo^2^)+(0.1464P)^2^+8.5443P] where P=(Fo^2^+2Fc^2^)/3'
_refine_ls_weighting_scheme calc
_refine_ls_wR_factor_gt 0.2037
_refine_ls_wR_factor_ref 0.2144
_reflns_Friedel_coverage 0.511
_reflns_Friedel_fraction_full 0.233
_reflns_Friedel_fraction_max 0.233
_reflns_number_gt 529
_reflns_number_total 571
_reflns_threshold_expression 'I > 2\s(I)'
_cod_data_source_file c8dt01765d2.cif
_cod_data_source_block GlyTyr_051GPa
_cod_depositor_comments 'Adding full bibliography for 7046340--7046346.cif.'
_cod_database_code 7046346
_shelx_shelxl_version_number 2014/7
_shelx_space_group_comment
;
The symmetry employed for this shelxl refinement is uniquely defined
by the following loop, which should always be used as a source of
symmetry information in preference to the above space-group names.
They are only intended as comments.
;
_shelx_estimated_absorpt_t_max 0.986
_shelx_estimated_absorpt_t_min 0.949
_reflns_odcompleteness_completeness 32.18
_reflns_odcompleteness_iscentric 1
_reflns_odcompleteness_theta 11.48
_olex2_refinement_description
;
1. Fixed Uiso
 At 1.2 times of:
  All C(H) groups, All C(H,H) groups, All N(H) groups, All N(H,H) groups
 At 1.5 times of:
  All O(H) groups
2. Uiso/Uaniso restraints and constraints
Uiso(O2) = Uiso(O1) = Uiso(O3) = Uiso(O4)
Uiso(N2) = Uiso(N1)
Uiso(C11) = Uiso(C10) = Uiso(C2) = Uiso(C1) = Uiso(C3) = Uiso(C4) = Uiso(C9) =
Uiso(C8) = Uiso(C7) = Uiso(C6) = Uiso(C5)
3.a Ternary CH refined with riding coordinates:
 C1(H1A)
3.b Secondary CH2 refined with riding coordinates:
 N2(H2A,H2B), C11(H11A,H11B), C3(H3A,H3B)
3.c Aromatic/amide H refined with riding coordinates:
 N1(H1), C9(H9), C8(H8), C6(H6), C5(H5)
3.d Tetrahedral OH refined with riding coordinates:
 O4(H4)
;
_olex2_submission_special_instructions 'No special instructions were received'
_oxdiff_exptl_absorpt_empirical_details
;
Empirical correction (ABSPACK) includes:
- Absorption correction using spherical harmonics
- Frame scaling
;
_oxdiff_exptl_absorpt_empirical_full_max 4.687
_oxdiff_exptl_absorpt_empirical_full_min 0.246

loop_
_space_group_symop_operation_xyz
'x, y, z'
'-x, y, -z'
'x+1/2, y+1/2, z+1/2'
'-x+1/2, y+1/2, -z+1/2'

loop_
_atom_site_label
_atom_site_type_symbol
_atom_site_fract_x
_atom_site_fract_y
_atom_site_fract_z
_atom_site_U_iso_or_equiv
_atom_site_adp_type
_atom_site_occupancy
_atom_site_site_symmetry_order
_atom_site_calc_flag
_atom_site_refinement_flags_posn
_atom_site_refinement_flags_adp
_atom_site_refinement_flags_occupancy
Zn1 Zn 0.0000 0.16736(11) 0.5000 0.021(3) Uani 1 2 d S T P
O1 O 0.1729(18) 0.421(3) 0.5350(18) 0.039(2) Uiso 1 1 d . . .
O2 O 0.288(3) 0.065(3) 0.566(2) 0.039(2) Uiso 1 1 d . . .
O3 O 0.7881(18) 0.498(3) 0.5935(18) 0.039(2) Uiso 1 1 d . . .
O4 O 0.6712(18) 0.604(2) 0.8471(19) 0.039(2) Uiso 1 1 d . . .
H4 H 0.7003 0.4623 0.8558 0.058 Uiso 1 1 calc R . .
N2 N 0.9117(18) 0.922(3) 0.5547(18) 0.029(2) Uiso 1 1 d . . .
H2A H 0.9729 0.7810 0.5543 0.035 Uiso 1 1 calc R . .
H2B H 0.9394 0.9880 0.5855 0.035 Uiso 1 1 calc R . .
N1 N 0.4990(16) 0.641(3) 0.5845(17) 0.029(2) Uiso 1 1 d . . .
H1 H 0.4324 0.7664 0.5743 0.035 Uiso 1 1 calc R . .
C2 C 0.285(3) 0.292(3) 0.569(3) 0.0307(15) Uiso 1 1 d . . .
C10 C 0.6744(19) 0.650(4) 0.578(2) 0.0307(15) Uiso 1 1 d . . .
C4 C 0.409(2) 0.548(3) 0.701(2) 0.0307(15) Uiso 1 1 d . . .
C11 C 0.720(2) 0.867(3) 0.546(2) 0.0307(15) Uiso 1 1 d . . .
H11A H 0.6824 0.8297 0.5107 0.037 Uiso 1 1 calc R . .
H11B H 0.6523 1.0110 0.5549 0.037 Uiso 1 1 calc R . .
C1 C 0.413(2) 0.436(3) 0.607(2) 0.0307(15) Uiso 1 1 d . . .
H1A H 0.5082 0.3232 0.6225 0.037 Uiso 1 1 calc R . .
C7 C 0.586(3) 0.600(3) 0.805(3) 0.0307(15) Uiso 1 1 d . . .
C9 C 0.400(2) 0.364(3) 0.738(2) 0.0307(15) Uiso 1 1 d . . .
H9 H 0.3262 0.2270 0.7302 0.037 Uiso 1 1 calc R . .
C3 C 0.301(3) 0.520(3) 0.649(2) 0.0307(15) Uiso 1 1 d . . .
H3A H 0.2435 0.6764 0.6395 0.037 Uiso 1 1 calc R . .
H3B H 0.2049 0.4001 0.6515 0.037 Uiso 1 1 calc R . .
C8 C 0.490(2) 0.379(3) 0.783(2) 0.0307(15) Uiso 1 1 d . . .
H8 H 0.4959 0.2383 0.8030 0.037 Uiso 1 1 calc R . .
C6 C 0.601(3) 0.781(4) 0.766(3) 0.0307(15) Uiso 1 1 d . . .
H6 H 0.6721 0.9206 0.7741 0.037 Uiso 1 1 calc R . .
C5 C 0.515(2) 0.753(4) 0.717(2) 0.0307(15) Uiso 1 1 d . . .
H5 H 0.5277 0.8760 0.6927 0.037 Uiso 1 1 calc R . .

loop_
_atom_site_aniso_label
_atom_site_aniso_U_11
_atom_site_aniso_U_22
_atom_site_aniso_U_33
_atom_site_aniso_U_23
_atom_site_aniso_U_13
_atom_site_aniso_U_12
Zn1 0.0270(13) 0.0282(13) 0.008(11) 0.000 0.0045(19) 0.000

loop_
_atom_type_symbol
_atom_type_description
_atom_type_scat_dispersion_real
_atom_type_scat_dispersion_imag
_atom_type_scat_source
C C 0.0015 0.0009 'International Tables Vol C Tables 4.2.6.8 and 6.1.1.4'
H H 0.0000 0.0000 'International Tables Vol C Tables 4.2.6.8 and 6.1.1.4'
N N 0.0030 0.0019 'International Tables Vol C Tables 4.2.6.8 and 6.1.1.4'
O O 0.0056 0.0036 'International Tables Vol C Tables 4.2.6.8 and 6.1.1.4'
Zn Zn 0.3242 0.9375 'International Tables Vol C Tables 4.2.6.8 and 6.1.1.4'

loop_
_geom_angle_atom_site_label_1
_geom_angle_atom_site_label_2
_geom_angle_atom_site_label_3
_geom_angle
_geom_angle_site_symmetry_1
_geom_angle_site_symmetry_3
O1 Zn1 O1 94.1(12) . 2_556
O1 Zn1 N2 119.9(9) . 2_646
O1 Zn1 N2 119.9(9) 2_556 1_445
O1 Zn1 N2 110.4(15) 2_556 2_646
O1 Zn1 N2 110.4(15) . 1_445
N2 Zn1 N2 103.1(16) 2_646 1_445
C2 O1 Zn1 104.5(15) . .
C7 O4 H4 109.5 . .
Zn1 N2 H2A 108.6 1_665 .
Zn1 N2 H2B 108.6 1_665 .
H2A N2 H2B 107.6 . .
C11 N2 Zn1 115(3) . 1_665
C11 N2 H2A 108.6 . .
C11 N2 H2B 108.6 . .
C10 N1 H1 117.7 . .
C10 N1 C1 125(2) . .
C1 N1 H1 117.7 . .
O1 C2 C1 117(2) . .
O2 C2 O1 120(6) . .
O2 C2 C1 123(6) . .
O3 C10 N1 126(3) . .
O3 C10 C11 121(2) . .
N1 C10 C11 113(2) . .
C9 C4 C3 120(2) . .
C5 C4 C9 117(5) . .
C5 C4 C3 124(4) . .
N2 C11 C10 112(3) . .
N2 C11 H11A 109.3 . .
N2 C11 H11B 109.3 . .
C10 C11 H11A 109.3 . .
C10 C11 H11B 109.3 . .
H11A C11 H11B 108.0 . .
N1 C1 C2 113(5) . .
N1 C1 H1A 108.2 . .
N1 C1 C3 113(2) . .
C2 C1 H1A 108.2 . .
C2 C1 C3 106(2) . .
C3 C1 H1A 108.2 . .
O4 C7 C8 123(4) . .
O4 C7 C6 125(3) . .
C6 C7 C8 110(5) . .
C4 C9 H9 119.1 . .
C8 C9 C4 122(2) . .
C8 C9 H9 119.1 . .
C4 C3 C1 115(2) . .
C4 C3 H3A 108.6 . .
C4 C3 H3B 108.6 . .
C1 C3 H3A 108.6 . .
C1 C3 H3B 108.6 . .
H3A C3 H3B 107.6 . .
C7 C8 H8 116.9 . .
C9 C8 C7 126(4) . .
C9 C8 H8 116.9 . .
C7 C6 H6 118.7 . .
C5 C6 C7 123(3) . .
C5 C6 H6 118.7 . .
C4 C5 H5 119.1 . .
C6 C5 C4 122(4) . .
C6 C5 H5 119.1 . .

loop_
_geom_bond_atom_site_label_1
_geom_bond_atom_site_label_2
_geom_bond_distance
_geom_bond_site_symmetry_2
Zn1 O1 2.02(2) .
Zn1 O1 2.02(2) 2_556
Zn1 N2 2.14(4) 2_646
Zn1 N2 2.14(4) 1_445
O1 C2 1.34(7) .
O2 C2 1.23(2) .
O3 C10 1.21(3) .
O4 H4 0.8200 .
O4 C7 1.19(8) .
N2 Zn1 2.14(4) 1_665
N2 H2A 0.8900 .
N2 H2B 0.8900 .
N2 C11 1.45(2) .
N1 H1 0.8600 .
N1 C10 1.34(2) .
N1 C1 1.46(4) .
C2 C1 1.50(7) .
C10 C11 1.51(5) .
C4 C9 1.41(7) .
C4 C3 1.50(9) .
C4 C5 1.39(3) .
C11 H11A 0.9700 .
C11 H11B 0.9700 .
C1 H1A 0.9800 .
C1 C3 1.56(7) .
C7 C8 1.48(4) .
C7 C6 1.45(7) .
C9 H9 0.9300 .
C9 C8 1.27(8) .
C3 H3A 0.9700 .
C3 H3B 0.9700 .
C8 H8 0.9300 .
C6 H6 0.9300 .
C6 C5 1.38(9) .
C5 H5 0.9300 .
